data_2014137
loop_
_publ_author_name
'Bortoluzzi, Adailton J.'
'Andrade, Evilazio S.'
'Nunes, Ricardo J.'

_publ_section_title
;4-(3,4-Dichlorophenyl)-9-(4-methylphenylsulfonyl)-4,9-diazatetracyclo[5.3.1.0^2,6^.0^8,10^]undecane-3,5-dione
 and
 4-(4-chlorophenyl)-9-(4-methylphenylsulfonyl)-4,9-diazatetracyclo[5.3.1.0^2,6^.0^8,10^]undecane-3,5-dione
;
_journal_issue 8
_journal_name_full 'Acta Crystallographica Section C'
_journal_page_first o614
_journal_page_last o616
_journal_paper_doi 10.1107/S0108270104015550
_journal_volume 60
_journal_year 2004
_chemical_formula_iupac 'C22 H18 Cl2 N2 O4 S'
_chemical_formula_moiety 'C22 H18 Cl2 N2 O4 S'
_chemical_formula_sum 'C22 H18 Cl2 N2 O4 S'
_chemical_formula_weight 477.34
_chemical_name_systematic
;
4-(3,4-Dichlorophenyl)-9-(4-methylphenylsulfonyl)-4,9-
diazatetracyclo[5.3.1.0^2,6^.0^8,10^]undecane-3,5-dione
;
_space_group_IT_number 14
_symmetry_cell_setting monoclinic
_symmetry_space_group_name_Hall '-P 2ybc'
_symmetry_space_group_name_H-M 'P 1 21/c 1'
_atom_sites_solution_hydrogens geom
_atom_sites_solution_primary direct
_atom_sites_solution_secondary difmap
_audit_creation_method SHELXL97
_cell_angle_alpha 90.00
_cell_angle_beta 100.270(10)
_cell_angle_gamma 90.00
_cell_formula_units_Z 4
_cell_length_a 12.8560(10)
_cell_length_b 15.6890(10)
_cell_length_c 10.7270(10)
_cell_measurement_reflns_used 25
_cell_measurement_temperature 293(2)
_cell_measurement_theta_max 12.23
_cell_measurement_theta_min 6.58
_cell_volume 2128.9(3)
_computing_cell_refinement 'SET4 in CAD-4 EXPRESS'
_computing_data_collection 'CAD-4 EXPRESS (Enraf-Nonius, 1994)'
_computing_data_reduction 'HELENA (Spek, 1996)'
_computing_molecular_graphics 'ORTEP-3 (Farrgia, 1997)'
_computing_publication_material SHELXL97
_computing_structure_refinement 'SHELXL97 (Sheldrick, 1997)'
_computing_structure_solution 'SIR97 (Altomare et al., 1999)'
_diffrn_ambient_temperature 293(2)
_diffrn_measured_fraction_theta_full 0.962
_diffrn_measured_fraction_theta_max 0.962
_diffrn_measurement_device_type 'Enraf-Nonius CAD-4'
_diffrn_measurement_method \w/2\q
_diffrn_radiation_monochromator graphite
_diffrn_radiation_source 'fine-focus sealed tube'
_diffrn_radiation_type MoK\a
_diffrn_radiation_wavelength 0.71069
_diffrn_reflns_av_R_equivalents 0.0281
_diffrn_reflns_av_sigmaI/netI 0.0723
_diffrn_reflns_limit_h_max 0
_diffrn_reflns_limit_h_min -15
_diffrn_reflns_limit_k_max 18
_diffrn_reflns_limit_k_min 0
_diffrn_reflns_limit_l_max 12
_diffrn_reflns_limit_l_min -12
_diffrn_reflns_number 3962
_diffrn_reflns_theta_full 25.07
_diffrn_reflns_theta_max 25.07
_diffrn_reflns_theta_min 1.61
_diffrn_standards_decay_% 1
_diffrn_standards_interval_count 200
_diffrn_standards_number 3
_exptl_absorpt_coefficient_mu 0.436
_exptl_absorpt_correction_T_max 0.934
_exptl_absorpt_correction_T_min 0.844
_exptl_absorpt_correction_type '\y scan'
_exptl_absorpt_process_details '(North et al., 1968)'
_exptl_crystal_colour colourless
_exptl_crystal_density_diffrn 1.489
_exptl_crystal_density_meas ?
_exptl_crystal_density_method 'not measured'
_exptl_crystal_description 'irregular plate'
_exptl_crystal_F_000 984
_exptl_crystal_size_max 0.50
_exptl_crystal_size_mid 0.40
_exptl_crystal_size_min 0.10
_refine_diff_density_max 0.522
_refine_diff_density_min -0.464
_refine_ls_extinction_coef 0.0073(9)
_refine_ls_extinction_expression Fc^*^=kFc[1+0.001xFc^2^\l^3^/sin(2\q)]^-1/4^
_refine_ls_extinction_method 'SHELXL97 (Sheldrick, 1997)'
_refine_ls_goodness_of_fit_ref 1.025
_refine_ls_hydrogen_treatment constr
_refine_ls_matrix_type full
_refine_ls_number_parameters 291
_refine_ls_number_reflns 3785
_refine_ls_number_restraints 0
_refine_ls_restrained_S_all 1.025
_refine_ls_R_factor_all 0.1181
_refine_ls_R_factor_gt 0.0491
_refine_ls_shift/su_max 0.000
_refine_ls_shift/su_mean 0.000
_refine_ls_structure_factor_coef Fsqd
_refine_ls_weighting_details 'calc w = 1/[\s^2^(Fo^2^)+(0.0571P)^2^+1.0126P] where P=(Fo^2^+2Fc^2^)/3'
_refine_ls_weighting_scheme calc
_refine_ls_wR_factor_gt 0.1158
_refine_ls_wR_factor_ref 0.1367
_reflns_number_gt 2300
_reflns_number_total 3785
_reflns_threshold_expression I>2\s(I)
_cod_data_source_file fg1757.cif
_cod_data_source_block I
_cod_depositor_comments
;
The following automatic conversions were performed:

'_exptl_crystal_density_meas' value 'not measured' was changed to '?'
- the value is perceived as not measured.

Automatic conversion script
Id: cif_fix_values 3008 2015-01-20 13:52:24Z robertas 
;
_cod_original_sg_symbol_H-M 'P 21/c'
_cod_database_code 2014137
_cod_database_fobs_code 2014137

loop_
_symmetry_equiv_pos_as_xyz
'x, y, z'
'-x, y+1/2, -z+1/2'
'-x, -y, -z'
'x, -y-1/2, z-1/2'

loop_
_atom_site_label
_atom_site_fract_x
_atom_site_fract_y
_atom_site_fract_z
_atom_site_U_iso_or_equiv
_atom_site_adp_type
_atom_site_calc_flag
_atom_site_refinement_flags
_atom_site_occupancy
_atom_site_disorder_assembly
_atom_site_disorder_group
_atom_site_type_symbol
S1 0.34269(8) 0.08587(5) 0.30464(8) 0.0425(3) Uani d . 1 . . S
O1 0.2869(2) 0.06278(16) 0.1819(2) 0.0653(8) Uani d . 1 . . O
O2 0.4527(2) 0.06481(15) 0.3339(3) 0.0573(7) Uani d . 1 . . O
Cl1 1.07173(11) 0.26492(11) 0.57310(18) 0.1251(7) Uani d . 1 . . Cl
Cl2 1.00000(12) 0.41038(13) 0.3801(2) 0.1323(10) Uani d P 0.863(3) . . Cl
Cl2' 0.9165(7) 0.1692(7) 0.6638(9) 0.091(4) Uani d P 0.137(3) . . Cl
N1 0.3210(2) 0.18931(16) 0.3190(2) 0.0358(6) Uani d . 1 . . N
C2 0.4030(2) 0.24479(19) 0.2774(3) 0.0334(7) Uani d . 1 . . C
H2 0.4616 0.2200 0.2424 0.040 Uiso calc R 1 . . H
C3 0.3635(2) 0.3348(2) 0.2418(3) 0.0370(8) Uani d . 1 . . C
H3 0.3387 0.3452 0.1513 0.044 Uiso calc R 1 . . H
C4 0.4536(3) 0.3936(2) 0.3076(3) 0.0381(8) Uani d . 1 . . C
H4 0.4418 0.4524 0.2774 0.046 Uiso calc R 1 . . H
C5 0.5643(3) 0.3653(2) 0.3002(3) 0.0395(8) Uani d . 1 . . C
O3 0.60126(19) 0.35337(16) 0.2056(2) 0.0525(7) Uani d . 1 . . O
N6 0.6188(2) 0.35146(17) 0.4237(3) 0.0407(7) Uani d . 1 . . N
C7 0.5551(3) 0.3626(2) 0.5158(3) 0.0410(8) Uani d . 1 . . C
O4 0.58547(19) 0.35425(18) 0.6279(2) 0.0586(7) Uani d . 1 . . O
C8 0.4457(2) 0.3874(2) 0.4496(3) 0.0378(8) Uani d . 1 . . C
H8 0.4258 0.4427 0.4807 0.045 Uiso calc R 1 . . H
C9 0.3554(2) 0.3217(2) 0.4504(3) 0.0351(8) Uani d . 1 . . C
H9 0.3238 0.3211 0.5271 0.042 Uiso calc R 1 . . H
C10 0.3985(2) 0.23697(19) 0.4139(3) 0.0309(7) Uani d . 1 . . C
H10 0.4541 0.2070 0.4719 0.037 Uiso calc R 1 . . H
C11 0.2818(3) 0.3494(2) 0.3285(3) 0.0418(8) Uani d . 1 . . C
H11A 0.2602 0.4086 0.3307 0.050 Uiso calc R 1 . . H
H11B 0.2203 0.3129 0.3073 0.050 Uiso calc R 1 . . H
C12 0.7279(3) 0.3275(2) 0.4551(3) 0.0425(8) Uani d . 1 . . C
C13 0.8017(3) 0.3743(3) 0.4081(4) 0.0569(11) Uani d . 1 . . C
H13 0.7809 0.4198 0.3539 0.068 Uiso calc R 1 . . H
C14 0.9079(3) 0.3535(3) 0.4416(5) 0.0724(13) Uani d . 1 . . C
H14 0.9582 0.3841 0.4077 0.087 Uiso d PR 0.137(3) . . H
C15 0.9389(3) 0.2878(3) 0.5243(5) 0.0669(12) Uani d . 1 . . C
C16 0.8644(4) 0.2408(3) 0.5700(4) 0.0649(12) Uani d . 1 . . C
H16 0.8851 0.1955 0.6248 0.078 Uiso d PR 0.863(3) . . H
C17 0.7583(3) 0.2600(2) 0.5349(4) 0.0538(10) Uani d . 1 . . C
H17 0.7078 0.2274 0.5652 0.065 Uiso calc R 1 . . H
C21 0.2794(3) 0.0440(2) 0.4239(3) 0.0389(8) Uani d . 1 . . C
C22 0.3314(3) -0.0179(2) 0.5025(3) 0.0442(9) Uani d . 1 . . C
H22 0.3990 -0.0353 0.4940 0.053 Uiso calc R 1 . . H
C23 0.2821(3) -0.0537(2) 0.5937(3) 0.0500(9) Uani d . 1 . . C
H23 0.3167 -0.0962 0.6457 0.060 Uiso calc R 1 . . H
C24 0.1832(3) -0.0282(2) 0.6098(3) 0.0488(9) Uani d . 1 . . C
C25 0.1338(3) 0.0360(3) 0.5322(4) 0.0579(10) Uani d . 1 . . C
H25 0.0679 0.0556 0.5438 0.069 Uiso calc R 1 . . H
C26 0.1807(3) 0.0715(2) 0.4381(4) 0.0507(10) Uani d . 1 . . C
H26 0.1459 0.1134 0.3852 0.061 Uiso calc R 1 . . H
C27 0.1304(4) -0.0691(3) 0.7100(4) 0.0753(13) Uani d . 1 . . C
H27A 0.0621 -0.0438 0.7080 0.113 Uiso calc PR 0.50 . . H
H27B 0.1732 -0.0604 0.7919 0.113 Uiso calc PR 0.50 . . H
H27C 0.1224 -0.1292 0.6936 0.113 Uiso calc PR 0.50 . . H
H27D 0.1763 -0.1117 0.7544 0.113 Uiso calc PR 0.50 . . H
H27E 0.0653 -0.0952 0.6705 0.113 Uiso calc PR 0.50 . . H
H27F 0.1161 -0.0264 0.7688 0.113 Uiso calc PR 0.50 . . H

loop_
_atom_site_aniso_label
_atom_site_aniso_U_11
_atom_site_aniso_U_22
_atom_site_aniso_U_33
_atom_site_aniso_U_12
_atom_site_aniso_U_13
_atom_site_aniso_U_23
S1 0.0591(6) 0.0301(4) 0.0411(5) -0.0069(4) 0.0162(4) -0.0032(4)
O1 0.112(2) 0.0470(15) 0.0371(14) -0.0260(15) 0.0131(15) -0.0077(12)
O2 0.0585(16) 0.0403(14) 0.082(2) 0.0076(12) 0.0352(14) 0.0070(13)
Cl1 0.0539(8) 0.1333(14) 0.1814(17) 0.0327(8) 0.0032(9) 0.0173(12)
Cl2 0.0524(9) 0.1227(15) 0.233(2) -0.0053(9) 0.0550(12) 0.0662(15)
Cl2' 0.084(7) 0.111(8) 0.078(6) 0.039(6) 0.017(5) 0.038(5)
N1 0.0406(15) 0.0310(14) 0.0358(16) -0.0053(12) 0.0066(12) 0.0008(12)
C2 0.0355(18) 0.0326(17) 0.0318(17) -0.0039(14) 0.0050(14) -0.0018(14)
C3 0.0433(19) 0.0376(18) 0.0297(17) 0.0013(15) 0.0050(15) 0.0047(14)
C4 0.045(2) 0.0261(17) 0.044(2) 0.0009(14) 0.0111(16) 0.0042(14)
C5 0.045(2) 0.0305(18) 0.046(2) -0.0068(15) 0.0156(17) 0.0040(16)
O3 0.0599(16) 0.0561(16) 0.0479(15) -0.0016(13) 0.0268(13) 0.0039(12)
N6 0.0384(16) 0.0393(16) 0.0472(18) -0.0050(13) 0.0146(14) 0.0021(13)
C7 0.045(2) 0.0362(19) 0.044(2) -0.0089(16) 0.0147(17) -0.0084(16)
O4 0.0505(15) 0.087(2) 0.0383(15) -0.0037(14) 0.0074(12) -0.0110(14)
C8 0.0420(19) 0.0313(17) 0.0416(19) -0.0020(15) 0.0116(16) -0.0074(14)
C9 0.0370(18) 0.0368(18) 0.0344(18) -0.0007(15) 0.0138(15) -0.0049(15)
C10 0.0329(17) 0.0306(17) 0.0287(17) -0.0038(14) 0.0044(14) 0.0004(13)
C11 0.0396(19) 0.0352(19) 0.050(2) 0.0033(15) 0.0053(16) 0.0020(16)
C12 0.0377(19) 0.039(2) 0.052(2) -0.0008(16) 0.0109(17) -0.0039(17)
C13 0.039(2) 0.049(2) 0.085(3) 0.0022(18) 0.020(2) 0.014(2)
C14 0.045(2) 0.062(3) 0.115(4) -0.005(2) 0.025(2) 0.009(3)
C15 0.046(2) 0.061(3) 0.092(3) 0.013(2) 0.009(2) -0.003(3)
C16 0.068(3) 0.058(3) 0.068(3) 0.022(2) 0.012(2) 0.009(2)
C17 0.056(2) 0.042(2) 0.064(3) 0.0012(19) 0.013(2) 0.0047(19)
C21 0.043(2) 0.0328(18) 0.0403(19) -0.0089(15) 0.0068(16) -0.0021(15)
C22 0.048(2) 0.0401(19) 0.046(2) 0.0034(16) 0.0119(18) 0.0013(17)
C23 0.066(3) 0.041(2) 0.041(2) -0.0026(19) 0.0063(19) 0.0072(17)
C24 0.055(2) 0.048(2) 0.046(2) -0.0137(19) 0.0148(18) 0.0010(18)
C25 0.046(2) 0.058(3) 0.073(3) -0.0058(19) 0.021(2) 0.006(2)
C26 0.041(2) 0.053(2) 0.057(2) -0.0028(18) 0.0053(18) 0.0143(18)
C27 0.080(3) 0.079(3) 0.070(3) -0.018(3) 0.024(2) 0.012(2)

loop_
_atom_type_symbol
_atom_type_description
_atom_type_scat_dispersion_real
_atom_type_scat_dispersion_imag
_atom_type_scat_source
C C 0.0033 0.0016 'International Tables Vol C Tables 4.2.6.8 and 6.1.1.4'
H H 0.0000 0.0000 'International Tables Vol C Tables 4.2.6.8 and 6.1.1.4'
N N 0.0061 0.0033 'International Tables Vol C Tables 4.2.6.8 and 6.1.1.4'
O O 0.0106 0.0060 'International Tables Vol C Tables 4.2.6.8 and 6.1.1.4'
S S 0.1246 0.1234 'International Tables Vol C Tables 4.2.6.8 and 6.1.1.4'
Cl Cl 0.1484 0.1585 'International Tables Vol C Tables 4.2.6.8 and 6.1.1.4'

loop_
_geom_angle_atom_site_label_1
_geom_angle_atom_site_label_2
_geom_angle_atom_site_label_3
_geom_angle
_geom_angle_publ_flag
O1 S1 O2 117.21(18) y
O1 S1 N1 105.57(15) y
O2 S1 N1 112.42(14) y
O1 S1 C21 110.71(16) y
O2 S1 C21 108.70(16) y
N1 S1 C21 101.02(14) y
C10 N1 C2 59.42(18) y
C10 N1 S1 116.8(2) y
C2 N1 S1 113.8(2) y
C10 C2 N1 60.22(19) y
C10 C2 C3 104.7(3) ?
N1 C2 C3 113.1(3) ?
C10 C2 H2 121.0 ?
N1 C2 H2 121.0 ?
C3 C2 H2 121.0 ?
C2 C3 C11 102.6(3) ?
C2 C3 C4 104.5(2) ?
C11 C3 C4 99.9(3) ?
C2 C3 H3 115.9 ?
C11 C3 H3 115.9 ?
C4 C3 H3 115.9 ?
C5 C4 C8 105.2(3) ?
C5 C4 C3 115.9(3) ?
C8 C4 C3 103.6(2) ?
C5 C4 H4 110.6 ?
C8 C4 H4 110.6 ?
C3 C4 H4 110.6 ?
O3 C5 N6 124.4(3) ?
O3 C5 C4 127.3(3) ?
N6 C5 C4 108.3(3) ?
C5 N6 C7 113.1(3) y
C5 N6 C12 124.5(3) y
C7 N6 C12 122.5(3) y
O4 C7 N6 124.4(3) ?
O4 C7 C8 127.4(3) ?
N6 C7 C8 108.2(3) ?
C7 C8 C4 105.1(3) ?
C7 C8 C9 117.5(3) ?
C4 C8 C9 103.2(2) ?
C7 C8 H8 110.2 ?
C4 C8 H8 110.2 ?
C9 C8 H8 110.2 ?
C10 C9 C11 103.1(2) ?
C10 C9 C8 105.8(2) ?
C11 C9 C8 98.9(2) ?
C10 C9 H9 115.6 ?
C11 C9 H9 115.6 ?
C8 C9 H9 115.6 ?
C2 C10 N1 60.37(18) y
C2 C10 C9 105.2(2) ?
N1 C10 C9 112.6(2) ?
C2 C10 H10 121.0 ?
N1 C10 H10 121.0 ?
C9 C10 H10 121.0 ?
C9 C11 C3 95.1(2) ?
C9 C11 H11A 112.7 ?
C3 C11 H11A 112.7 ?
C9 C11 H11B 112.7 ?
C3 C11 H11B 112.7 ?
H11A C11 H11B 110.2 ?
C13 C12 C17 120.3(3) ?
C13 C12 N6 119.2(3) ?
C17 C12 N6 120.4(3) ?
C12 C13 C14 119.6(4) ?
C12 C13 H13 120.2 ?
C14 C13 H13 120.2 ?
C15 C14 C13 120.2(4) ?
C15 C14 Cl2 120.1(3) ?
C13 C14 Cl2 119.7(4) ?
C15 C14 H14 119.9 ?
C13 C14 H14 119.9 ?
C16 C15 C14 119.7(4) ?
C16 C15 Cl1 119.8(4) ?
C14 C15 Cl1 120.5(4) ?
C15 C16 C17 120.4(4) ?
C15 C16 Cl2' 111.6(5) ?
C17 C16 Cl2' 128.0(5) ?
C15 C16 H16 119.9 ?
C17 C16 H16 119.8 ?
C12 C17 C16 119.7(4) ?
C12 C17 H17 120.2 ?
C16 C17 H17 120.2 ?
C26 C21 C22 120.6(3) ?
C26 C21 S1 121.2(3) ?
C22 C21 S1 118.1(3) ?
C23 C22 C21 119.2(3) ?
C23 C22 H22 120.4 ?
C21 C22 H22 120.4 ?
C24 C23 C22 121.7(3) ?
C24 C23 H23 119.2 ?
C22 C23 H23 119.2 ?
C23 C24 C25 118.1(3) ?
C23 C24 C27 120.6(4) ?
C25 C24 C27 121.3(4) ?
C26 C25 C24 121.2(4) ?
C26 C25 H25 119.4 ?
C24 C25 H25 119.4 ?
C21 C26 C25 119.1(4) ?
C21 C26 H26 120.4 ?
C25 C26 H26 120.4 ?
C24 C27 H27A 109.5 ?
C24 C27 H27B 109.5 ?
H27A C27 H27B 109.5 ?
C24 C27 H27C 109.5 ?
H27A C27 H27C 109.5 ?
H27B C27 H27C 109.5 ?
C24 C27 H27D 109.5 ?
H27A C27 H27D 141.1 ?
H27B C27 H27D 56.3 ?
H27C C27 H27D 56.3 ?
C24 C27 H27E 109.5 ?
H27A C27 H27E 56.3 ?
H27B C27 H27E 141.1 ?
H27C C27 H27E 56.3 ?
H27D C27 H27E 109.5 ?
C24 C27 H27F 109.5 ?
H27A C27 H27F 56.3 ?
H27B C27 H27F 56.3 ?
H27C C27 H27F 141.1 ?
H27D C27 H27F 109.5 ?
H27E C27 H27F 109.5 ?

loop_
_geom_bond_atom_site_label_1
_geom_bond_atom_site_label_2
_geom_bond_site_symmetry_2
_geom_bond_distance
_geom_bond_publ_flag
S1 O1 . 1.429(3) y
S1 O2 . 1.431(3) y
S1 N1 . 1.658(3) y
S1 C21 . 1.761(3) y
Cl1 C15 . 1.732(4) ?
Cl2 C14 . 1.707(4) ?
Cl2' C16 . 1.575(9) ?
N1 C10 . 1.493(4) y
N1 C2 . 1.495(4) y
C2 C10 . 1.481(4) y
C2 C3 . 1.526(4) y
C2 H2 . 0.98 ?
C3 C11 . 1.539(4) no
C3 C4 . 1.548(4) no
C3 H3 . 0.98 ?
C4 C5 . 1.507(4) no
C4 C8 . 1.548(4) y
C4 H4 . 0.98 ?
C5 O3 . 1.209(4) ?
C5 N6 . 1.401(4) ?
N6 C7 . 1.402(4) ?
N6 C12 . 1.433(4) ?
C7 O4 . 1.203(4) ?
C7 C8 . 1.510(5) ?
C8 C9 . 1.553(4) no
C8 H8 . 0.98 ?
C9 C10 . 1.518(4) no
C9 C11 . 1.533(4) no
C9 H9 . 0.98 ?
C10 H10 . 0.98 ?
C11 H11A . 0.97 ?
C11 H11B . 0.97 ?
C12 C13 . 1.365(5) ?
C12 C17 . 1.375(5) ?
C13 C14 . 1.387(5) ?
C13 H13 . 0.93 ?
C14 C15 . 1.373(6) ?
C14 H14 . 0.93 ?
C15 C16 . 1.367(6) ?
C16 C17 . 1.381(5) ?
C16 H16 . 0.93 ?
C17 H17 . 0.93 ?
C21 C26 . 1.375(5) ?
C21 C22 . 1.378(5) ?
C22 C23 . 1.376(5) ?
C22 H22 . 0.93 ?
C23 C24 . 1.373(5) ?
C23 H23 . 0.93 ?
C24 C25 . 1.387(5) ?
C24 C27 . 1.513(5) ?
C25 C26 . 1.382(5) ?
C25 H25 . 0.93 ?
C26 H26 . 0.93 ?
C27 H27A . 0.96 ?
C27 H27B . 0.96 ?
C27 H27C . 0.96 ?
C27 H27D . 0.96 ?
C27 H27E . 0.96 ?
C27 H27F . 0.96 ?

loop_
_geom_hbond_atom_site_label_D
_geom_hbond_atom_site_label_H
_geom_hbond_atom_site_label_A
_geom_hbond_site_symmetry_A
_geom_hbond_distance_DH
_geom_hbond_distance_HA
_geom_hbond_distance_DA
_geom_hbond_angle_DHA
_geom_hbond_publ_flag
C2 H2 O4 4_565 0.98 2.47 3.440(4) 170 no
C9 H9 O1 4_566 0.98 2.57 3.317(4) 134 no
C13 H13 O1 2_655 0.93 2.41 3.253(5) 150 no
C17 H17 O3 4_566 0.93 2.55 3.451(5) 164 no
C22 H22 O2 3_656 0.93 2.45 3.097(4) 127 no

loop_
_geom_torsion_atom_site_label_1
_geom_torsion_atom_site_label_2
_geom_torsion_atom_site_label_3
_geom_torsion_atom_site_label_4
_geom_torsion
_geom_torsion_publ_flag
O1 S1 N1 C10 -158.3(2) ?
O2 S1 N1 C10 -29.4(3) ?
C21 S1 N1 C10 86.3(2) ?
O1 S1 N1 C2 -91.9(2) ?
O2 S1 N1 C2 37.0(3) ?
C21 S1 N1 C2 152.7(2) ?
S1 N1 C2 C10 -108.2(2) ?
C10 N1 C2 C3 -94.2(3) ?
S1 N1 C2 C3 157.6(2) ?
C10 C2 C3 C11 -33.0(3) ?
N1 C2 C3 C11 30.5(3) y
C10 C2 C3 C4 70.9(3) ?
N1 C2 C3 C4 134.4(3) y
C2 C3 C4 C5 42.3(3) y
C11 C3 C4 C5 148.3(3) y
C2 C3 C4 C8 -72.3(3) y
C11 C3 C4 C8 33.6(3) ?
C8 C4 C5 O3 173.1(3) ?
C3 C4 C5 O3 59.3(4) ?
C8 C4 C5 N6 -4.8(3) ?
C3 C4 C5 N6 -118.6(3) ?
O3 C5 N6 C7 -174.5(3) ?
C4 C5 N6 C7 3.4(4) ?
O3 C5 N6 C12 4.9(5) ?
C4 C5 N6 C12 -177.1(3) ?
C5 N6 C7 O4 -179.8(3) ?
C12 N6 C7 O4 0.8(5) ?
C5 N6 C7 C8 -0.5(4) ?
C12 N6 C7 C8 -179.9(3) ?
O4 C7 C8 C4 176.7(3) ?
N6 C7 C8 C4 -2.5(3) ?
O4 C7 C8 C9 -69.4(5) ?
N6 C7 C8 C9 111.4(3) ?
C5 C4 C8 C7 4.4(3) ?
C3 C4 C8 C7 126.5(3) ?
C5 C4 C8 C9 -119.2(3) ?
C3 C4 C8 C9 2.9(3) ?
C7 C8 C9 C10 -47.0(3) ?
C4 C8 C9 C10 68.0(3) y
C7 C8 C9 C11 -153.4(3) y
C4 C8 C9 C11 -38.4(3) ?
C3 C2 C10 N1 108.5(3) ?
N1 C2 C10 C9 -107.7(3) ?
C3 C2 C10 C9 0.8(3) ?
S1 N1 C10 C2 103.1(2) ?
C2 N1 C10 C9 95.2(3) ?
S1 N1 C10 C9 -161.8(2) ?
C11 C9 C10 C2 31.8(3) ?
C8 C9 C10 C2 -71.6(3) ?
C11 C9 C10 N1 -32.0(3) ?
C8 C9 C10 N1 -135.4(2) y
C10 C9 C11 C3 -49.8(3) ?
C8 C9 C11 C3 58.8(3) ?
C2 C3 C11 C9 50.2(3) ?
C4 C3 C11 C9 -57.2(3) ?
C5 N6 C12 C13 51.7(5) ?
C7 N6 C12 C13 -128.9(4) ?
C5 N6 C12 C17 -130.4(4) ?
C7 N6 C12 C17 49.0(5) ?
C17 C12 C13 C14 -0.2(6) ?
N6 C12 C13 C14 177.7(4) ?
C12 C13 C14 C15 -1.8(7) ?
C12 C13 C14 Cl2 178.5(3) ?
C13 C14 C15 C16 2.4(7) ?
Cl2 C14 C15 C16 -177.9(4) ?
C13 C14 C15 Cl1 -176.6(4) ?
Cl2 C14 C15 Cl1 3.1(6) ?
C14 C15 C16 C17 -1.0(7) ?
Cl1 C15 C16 C17 178.0(3) ?
C14 C15 C16 Cl2' -179.6(6) ?
Cl1 C15 C16 Cl2' -0.6(7) ?
C13 C12 C17 C16 1.6(6) ?
N6 C12 C17 C16 -176.3(3) ?
C15 C16 C17 C12 -0.9(6) ?
Cl2' C16 C17 C12 177.4(6) ?
O1 S1 C21 C26 -66.2(3) ?
O2 S1 C21 C26 163.7(3) ?
N1 S1 C21 C26 45.3(3) ?
O1 S1 C21 C22 113.4(3) ?
O2 S1 C21 C22 -16.7(3) ?
N1 S1 C21 C22 -135.2(3) ?
C26 C21 C22 C23 1.7(5) ?
S1 C21 C22 C23 -177.9(3) ?
C21 C22 C23 C24 -1.2(6) ?
C22 C23 C24 C25 -0.8(6) ?
C22 C23 C24 C27 179.5(4) ?
C23 C24 C25 C26 2.3(6) ?
C27 C24 C25 C26 -178.0(4) ?
C22 C21 C26 C25 -0.3(5) ?
S1 C21 C26 C25 179.3(3) ?
C24 C25 C26 C21 -1.8(6) ?
